data_4339724
loop_
_publ_author_name
'Verdejo, Bego\~na'
'Ferrer, Armando'
'Blasco, Salvador'
'Castillo, Carmen Esther'
'Gonz\'alez, Jorge'
'Latorre, Julio'
'M\'a\~nez, M Angeles'
'Basallote, Manuel Garc\'ia'
'Soriano, Conxa'
'Garc\'ia-Espa\~na, Enrique'

_publ_section_title
;
 Hydrogen and copper ion-induced molecular reorganizations in
 scorpionand-like ligands. A potentiometric, mechanistic, and solid-state
 study.
;
_journal_issue 14
_journal_name_full 'Inorganic chemistry'
_journal_page_first 5707
_journal_page_last 5719
_journal_paper_doi 10.1021/ic700643n
_journal_volume 46
_journal_year 2007
_chemical_absolute_configuration unk
_chemical_formula_sum 'C24 H34 Cl N5 O5'
_chemical_formula_weight 508.01
_chemical_name_systematic
;
 ?
;
_space_group_IT_number 19
_symmetry_space_group_name_Hall 'P 2ac 2ab'
_symmetry_space_group_name_H-M 'P 21 21 21'
_atom_sites_solution_hydrogens geom
_atom_sites_solution_primary direct
_atom_sites_solution_secondary difmap
_audit_conform_dict_location ftp://ftp.iucr.org/pub/cif_core.dic
_audit_conform_dict_name cif_core.dic
_audit_conform_dict_version 2.3
_audit_creation_date 2007-03-30T11:53:12-00:00
_audit_creation_method 'WinGX routine CIF_UPDATE'
_cell_angle_alpha 90
_cell_angle_beta 90
_cell_angle_gamma 90
_cell_formula_units_Z 4
_cell_length_a 8.9370(13)
_cell_length_b 16.1640(8)
_cell_length_c 18.0570(19)
_cell_measurement_temperature 293(2)
_cell_volume 2608.5(5)
_computing_structure_refinement 'SHELXL-97 (Sheldrick, 1997)'
_diffrn_ambient_temperature 293(2)
_diffrn_measured_fraction_theta_full 0.868
_diffrn_measured_fraction_theta_max 0.868
_diffrn_radiation_monochromator graphite
_diffrn_radiation_type MoK\a
_diffrn_radiation_wavelength 0.71073
_diffrn_reflns_av_R_equivalents 0.0488
_diffrn_reflns_av_unetI/netI 0.0774
_diffrn_reflns_limit_h_max 9
_diffrn_reflns_limit_h_min -8
_diffrn_reflns_limit_k_max 16
_diffrn_reflns_limit_k_min -17
_diffrn_reflns_limit_l_max 19
_diffrn_reflns_limit_l_min -19
_diffrn_reflns_number 5826
_diffrn_reflns_theta_full 24.14
_diffrn_reflns_theta_max 24.14
_diffrn_reflns_theta_min 1.69
_exptl_absorpt_coefficient_mu 0.189
_exptl_absorpt_correction_type none
_exptl_crystal_density_diffrn 1.294
_exptl_crystal_density_method 'not measured'
_exptl_crystal_F_000 1080
_refine_diff_density_max 0.349
_refine_diff_density_min -0.405
_refine_diff_density_rms 0.105
_refine_ls_abs_structure_details 'Flack H D (1983), Acta Cryst. A39, 876-881'
_refine_ls_abs_structure_Flack 0.21(16)
_refine_ls_extinction_method none
_refine_ls_goodness_of_fit_ref 1.115
_refine_ls_hydrogen_treatment mixed
_refine_ls_matrix_type full
_refine_ls_number_parameters 319
_refine_ls_number_reflns 3434
_refine_ls_number_restraints 0
_refine_ls_restrained_S_all 1.115
_refine_ls_R_factor_all 0.1238
_refine_ls_R_factor_gt 0.065
_refine_ls_shift/su_max 0
_refine_ls_shift/su_mean 0
_refine_ls_structure_factor_coef Fsqd
_refine_ls_weighting_details 'calc w=1/[\s^2^(Fo^2^)+(0.1135P)^2^+0.0000P] where P=(Fo^2^+2Fc^2^)/3'
_refine_ls_weighting_scheme calc
_refine_ls_wR_factor_gt 0.1659
_refine_ls_wR_factor_ref 0.2065
_reflns_number_gt 2149
_reflns_number_total 3434
_reflns_threshold_expression >2sigma(I)
_cod_data_source_file ic700643n-file004.cif
_cod_data_source_block shelxl
_cod_database_code 4339724

loop_
_symmetry_equiv_pos_as_xyz
'x, y, z'
'-x+1/2, -y, z+1/2'
'x+1/2, -y+1/2, -z'
'-x, y+1/2, -z+1/2'

loop_
_atom_site_label
_atom_site_type_symbol
_atom_site_fract_x
_atom_site_fract_y
_atom_site_fract_z
_atom_site_U_iso_or_equiv
_atom_site_adp_type
_atom_site_occupancy
_atom_site_symmetry_multiplicity
_atom_site_calc_flag
_atom_site_refinement_flags
Cl1 Cl 0.4323(2) 0.43098(12) 0.63079(11) 0.0817(6) Uani 1 1 d .
O1W O 0.5632(5) 0.2124(3) 0.6495(3) 0.1043(17) Uani 1 1 d .
H1WA H 0.6691 0.2202 0.655 0.125 Uiso 1 1 d R
H1WB H 0.4981 0.2202 0.6912 0.125 Uiso 1 1 d R
O11 O 0.5646(6) 0.3876(4) 0.6119(3) 0.1163(18) Uani 1 1 d .
O12 O 0.4395(7) 0.4540(4) 0.7064(3) 0.1266(19) Uani 1 1 d .
O13 O 0.3060(6) 0.3822(4) 0.6174(4) 0.135(2) Uani 1 1 d .
O14 O 0.4281(6) 0.5056(4) 0.5887(3) 0.1162(18) Uani 1 1 d .
N5 N 0.0646(7) 0.1307(3) 0.7942(3) 0.0747(14) Uani 1 1 d .
N3 N 0.3021(6) 0.1469(4) 0.7027(4) 0.0840(18) Uani 1 1 d .
H3C H 0.3046 0.1956 0.6837 0.18(5) Uiso 1 1 d R
N2 N 0.0609(7) 0.1479(4) 0.5963(3) 0.0856(16) Uani 1 1 d .
N1 N -0.1777(6) 0.1527(3) 0.7102(3) 0.0706(15) Uani 1 1 d .
H1C H -0.1017 0.1891 0.7067 0.054(15) Uiso 1 1 calc R
H1D H -0.2599 0.1774 0.6918 0.11(3) Uiso 1 1 calc R
N4 N -0.0109(6) 0.2993(3) 0.6677(3) 0.0656(14) Uani 1 1 d .
H4C H 0.0492 0.2582 0.6919 0.079 Uiso 1 1 d R
C14 C -0.0628(8) 0.1112(4) 0.8287(4) 0.0726(18) Uani 1 1 d .
C13 C -0.0635(9) 0.0723(5) 0.8966(4) 0.0778(18) Uani 1 1 d .
H13B H -0.1577 0.059 0.9192 0.093 Uiso 1 1 d R
C12 C 0.0692(11) 0.0537(5) 0.9298(4) 0.089(2) Uani 1 1 d .
H12C H 0.0752 0.0168 0.9817 0.107 Uiso 1 1 d R
C11 C 0.2020(8) 0.0711(5) 0.8929(4) 0.080(2) Uani 1 1 d .
H11C H 0.298 0.0565 0.9128 0.096 Uiso 1 1 d R
C10 C 0.1942(8) 0.1097(4) 0.8258(5) 0.0731(19) Uani 1 1 d .
C6 C 0.3328(7) 0.1314(5) 0.7813(5) 0.095(2) Uani 1 1 d .
H6A H 0.4436 0.1057 0.7933 0.114 Uiso 1 1 d R
H6B H 0.4206 0.1771 0.8031 0.114 Uiso 1 1 d R
C5 C 0.2670(9) 0.0732(5) 0.6594(5) 0.101(3) Uani 1 1 d .
H5A H 0.3886 0.0427 0.6613 0.122 Uiso 1 1 d R
H5B H 0.1824 0.0431 0.6811 0.122 Uiso 1 1 d R
C4 C 0.1970(10) 0.0963(6) 0.5876(5) 0.115(3) Uani 1 1 d .
H4A H 0.1661 0.0461 0.5636 0.138 Uiso 1 1 d R
H4B H 0.2674 0.1249 0.5568 0.138 Uiso 1 1 d R
C3 C -0.0804(10) 0.1041(5) 0.5908(5) 0.100(2) Uani 1 1 d .
H3A H -0.1523 0.1406 0.5686 0.12 Uiso 1 1 d R
H3B H -0.0684 0.0559 0.5602 0.12 Uiso 1 1 d R
C2 C -0.1417(8) 0.0790(5) 0.6631(5) 0.089(2) Uani 1 1 d .
H2A H -0.0682 0.0449 0.687 0.106 Uiso 1 1 d R
H2B H -0.2322 0.0479 0.6564 0.106 Uiso 1 1 d R
C1 C -0.2036(6) 0.1344(4) 0.7890(4) 0.079(2) Uani 1 1 d .
H1A H -0.2485 0.1814 0.8127 0.095 Uiso 1 1 d R
H1B H -0.2708 0.0882 0.7917 0.095 Uiso 1 1 d R
C7 C 0.0676(10) 0.2268(5) 0.5557(4) 0.099(2) Uani 1 1 d .
H7A H 0.1679 0.2478 0.5568 0.119 Uiso 1 1 d R
H7B H 0.0384 0.2168 0.5053 0.119 Uiso 1 1 d R
C8 C -0.0370(9) 0.2922(5) 0.5890(4) 0.091(2) Uani 1 1 d .
H8A H -0.1389 0.2755 0.5812 0.11 Uiso 1 1 d R
H8B H -0.0203 0.345 0.5662 0.11 Uiso 1 1 d R
C9 C -0.0806(8) 0.3724(4) 0.7027(4) 0.0743(17) Uani 1 1 d .
H9A H -0.0195 0.4203 0.6938 0.089 Uiso 1 1 d R
H9B H -0.1771 0.3803 0.6804 0.089 Uiso 1 1 d R
C15 C -0.1011(8) 0.3610(4) 0.7845(4) 0.0729(18) Uani 1 1 d .
C16 C -0.2425(9) 0.3539(5) 0.8134(5) 0.092(2) Uani 1 1 d .
H16 H -0.3265 0.3555 0.7803 0.11 Uiso 1 1 d R
C17 C -0.2670(11) 0.3406(6) 0.8891(6) 0.115(3) Uani 1 1 d .
H17 H -0.3653 0.3366 0.9102 0.138 Uiso 1 1 d R
C18 C -0.1496(14) 0.3349(5) 0.9355(5) 0.111(3) Uani 1 1 d .
H18 H -0.166 0.3278 0.9877 0.133 Uiso 1 1 d R
C19 C -0.0023(11) 0.3402(5) 0.9091(5) 0.090(2) Uani 1 1 d .
C20 C 0.0245(8) 0.3548(4) 0.8331(4) 0.0713(18) Uani 1 1 d .
C21 C 0.1721(9) 0.3646(4) 0.8085(4) 0.085(2) Uani 1 1 d .
H21 H 0.1907 0.3735 0.7568 0.102 Uiso 1 1 d R
C22 C 0.2936(9) 0.3584(5) 0.8557(5) 0.103(3) Uani 1 1 d .
H22 H 0.423 0.3718 0.822 0.124 Uiso 1 1 d R
C23 C 0.2617(14) 0.3421(7) 0.9321(6) 0.132(4) Uani 1 1 d .
H23 H 0.3475 0.3338 0.9633 0.158 Uiso 1 1 d R
C24 C 0.1225(15) 0.3342(6) 0.9585(5) 0.117(3) Uani 1 1 d .
H24 H 0.1034 0.3268 1.0103 0.14 Uiso 1 1 d R

loop_
_atom_site_aniso_label
_atom_site_aniso_U_11
_atom_site_aniso_U_22
_atom_site_aniso_U_33
_atom_site_aniso_U_23
_atom_site_aniso_U_13
_atom_site_aniso_U_12
Cl1 0.0713(11) 0.0798(12) 0.0939(13) -0.0051(11) 0.0010(10) -0.0021(11)
O1W 0.058(3) 0.113(4) 0.142(5) 0.037(3) 0.005(3) 0.005(3)
O11 0.086(3) 0.101(4) 0.162(5) -0.003(3) 0.023(4) 0.013(3)
O12 0.150(5) 0.139(5) 0.091(4) -0.021(4) 0.009(4) -0.018(4)
O13 0.098(4) 0.142(5) 0.164(5) -0.014(5) -0.004(4) -0.050(4)
O14 0.105(4) 0.105(4) 0.139(5) 0.030(4) 0.003(4) 0.007(4)
N5 0.055(3) 0.062(3) 0.107(4) 0.016(3) 0.009(4) 0.002(3)
N3 0.067(4) 0.068(5) 0.116(5) 0.012(4) 0.012(3) -0.008(3)
N2 0.095(4) 0.076(4) 0.085(4) -0.014(3) 0.006(3) 0.003(4)
N1 0.053(3) 0.057(4) 0.101(4) 0.014(3) -0.004(3) -0.009(3)
N4 0.085(3) 0.054(3) 0.058(3) 0.004(3) -0.005(2) 0.003(3)
C14 0.070(5) 0.054(4) 0.093(5) -0.002(4) -0.002(5) 0.015(4)
C13 0.084(5) 0.076(5) 0.073(5) -0.004(4) 0.013(4) 0.007(5)
C12 0.110(6) 0.086(5) 0.071(4) -0.005(4) -0.001(5) 0.006(5)
C11 0.072(5) 0.081(5) 0.086(5) -0.014(5) -0.013(4) 0.013(4)
C10 0.059(5) 0.062(4) 0.098(6) -0.003(4) -0.005(4) 0.005(3)
C6 0.053(4) 0.117(7) 0.116(6) 0.025(6) -0.004(4) -0.002(4)
C5 0.076(5) 0.085(6) 0.143(8) -0.008(6) 0.019(5) 0.005(4)
C4 0.107(6) 0.110(8) 0.128(8) -0.042(6) 0.015(6) 0.014(5)
C3 0.118(7) 0.079(5) 0.104(6) -0.018(5) -0.001(6) -0.012(5)
C2 0.086(5) 0.058(5) 0.122(7) -0.003(5) -0.008(4) -0.007(4)
C1 0.061(4) 0.064(5) 0.114(6) 0.016(4) 0.021(4) 0.008(3)
C7 0.131(6) 0.094(6) 0.071(4) -0.017(5) 0.007(5) -0.011(6)
C8 0.121(6) 0.082(5) 0.071(5) 0.009(4) -0.008(4) -0.028(5)
C9 0.080(4) 0.054(4) 0.089(5) 0.007(4) -0.008(4) 0.007(4)
C15 0.079(5) 0.049(4) 0.090(5) -0.008(4) 0.003(4) 0.003(3)
C16 0.078(5) 0.081(6) 0.116(7) -0.005(5) 0.002(5) 0.004(4)
C17 0.094(6) 0.127(8) 0.125(8) -0.007(6) 0.031(6) 0.019(5)
C18 0.145(9) 0.096(6) 0.091(6) -0.008(5) 0.034(7) 0.004(6)
C19 0.119(7) 0.080(5) 0.071(6) -0.012(4) 0.005(5) 0.008(4)
C20 0.082(5) 0.054(4) 0.077(5) -0.010(4) 0.002(4) 0.010(3)
C21 0.084(5) 0.068(5) 0.104(6) -0.014(4) -0.006(5) -0.001(4)
C22 0.102(6) 0.113(7) 0.095(7) -0.009(5) -0.025(5) 0.001(5)
C23 0.132(9) 0.160(10) 0.104(8) -0.020(7) -0.041(7) 0.028(7)
C24 0.150(10) 0.124(7) 0.077(6) -0.017(5) -0.017(6) 0.013(6)

loop_
_atom_type_symbol
_atom_type_description
_atom_type_scat_dispersion_real
_atom_type_scat_dispersion_imag
_atom_type_scat_source
C C 0.0033 0.0016 'International Tables Vol C Tables 4.2.6.8 and 6.1.1.4'
H H 0 0 'International Tables Vol C Tables 4.2.6.8 and 6.1.1.4'
Cl Cl 0.1484 0.1585 'International Tables Vol C Tables 4.2.6.8 and 6.1.1.4'
O O 0.0106 0.006 'International Tables Vol C Tables 4.2.6.8 and 6.1.1.4'
N N 0.0061 0.0033 'International Tables Vol C Tables 4.2.6.8 and 6.1.1.4'

loop_
_geom_angle_atom_site_label_1
_geom_angle_atom_site_label_2
_geom_angle_atom_site_label_3
_geom_angle
O13 Cl1 O11 110.7(4)
O13 Cl1 O12 110.5(4)
O11 Cl1 O12 108.9(4)
O13 Cl1 O14 111.3(4)
O11 Cl1 O14 108.2(3)
O12 Cl1 O14 107.0(4)
H1WA O1W H1WB 120
C10 N5 C14 118.7(6)
C5 N3 C6 114.8(7)
C5 N3 H3C 122.6
C6 N3 H3C 122.6
C3 N2 C7 115.1(7)
C3 N2 C4 115.5(6)
C7 N2 C4 113.7(7)
C1 N1 C2 114.9(6)
C1 N1 H1C 108.5
C2 N1 H1C 108.5
C1 N1 H1D 108.5
C2 N1 H1D 108.5
H1C N1 H1D 107.5
C8 N4 C9 114.6(6)
C8 N4 H4C 118.8
C9 N4 H4C 126.5
N5 C14 C13 121.7(7)
N5 C14 C1 115.8(6)
C13 C14 C1 122.5(7)
C12 C13 C14 119.2(7)
C12 C13 H13B 121.8
C14 C13 H13B 119
C13 C12 C11 119.2(7)
C13 C12 H12C 122.1
C11 C12 H12C 118.1
C10 C11 C12 118.3(7)
C10 C11 H11C 119.4
C12 C11 H11C 122.3
N5 C10 C11 122.7(6)
N5 C10 C6 115.0(7)
C11 C10 C6 122.3(7)
N3 C6 C10 113.5(6)
N3 C6 H6A 115.2
C10 C6 H6A 123
N3 C6 H6B 110.5
C10 C6 H6B 121.7
H6A C6 H6B 63.8
N3 C5 C4 110.7(7)
N3 C5 H5A 97.2
C4 C5 H5A 120.8
N3 C5 H5B 110.9
C4 C5 H5B 98.5
H5A C5 H5B 119.1
N2 C4 C5 113.2(6)
N2 C4 H4A 106.7
C5 C4 H4A 107.6
N2 C4 H4B 109.2
C5 C4 H4B 110.5
H4A C4 H4B 109.5
N2 C3 C2 113.4(6)
N2 C3 H3A 108
C2 C3 H3A 106.9
N2 C3 H3B 109.8
C2 C3 H3B 109.2
H3A C3 H3B 109.5
C3 C2 N1 111.3(6)
C3 C2 H2A 107.6
N1 C2 H2A 110.4
C3 C2 H2B 110.1
N1 C2 H2B 107.9
H2A C2 H2B 109.5
N1 C1 C14 112.4(5)
N1 C1 H1A 109.7
C14 C1 H1A 109.7
N1 C1 H1B 107.6
C14 C1 H1B 107.9
H1A C1 H1B 109.5
N2 C7 C8 112.2(6)
N2 C7 H7A 109.6
C8 C7 H7A 108.4
N2 C7 H7B 108.4
C8 C7 H7B 108.7
H7A C7 H7B 109.5
N4 C8 C7 110.0(6)
N4 C8 H8A 108.7
C7 C8 H8A 109.1
N4 C8 H8B 109
C7 C8 H8B 110.5
H8A C8 H8B 109.5
N4 C9 C15 112.0(5)
N4 C9 H9A 109.5
C15 C9 H9A 109.4
N4 C9 H9B 107.8
C15 C9 H9B 108.6
H9A C9 H9B 109.5
C16 C15 C20 119.0(7)
C16 C15 C9 119.9(7)
C20 C15 C9 121.1(6)
C15 C16 C17 121.9(8)
C15 C16 H16 118.7
C17 C16 H16 119.4
C18 C17 C16 119.8(9)
C18 C17 H17 117.5
C16 C17 H17 122.7
C17 C18 C19 121.0(8)
C17 C18 H18 120
C19 C18 H18 119
C18 C19 C20 120.0(8)
C18 C19 C24 121.1(9)
C20 C19 C24 118.9(9)
C21 C20 C19 119.1(7)
C21 C20 C15 122.6(7)
C19 C20 C15 118.3(7)
C22 C21 C20 122.4(7)
C22 C21 H21 118.3
C20 C21 H21 119.2
C21 C22 C23 116.8(9)
C21 C22 H22 113
C23 C22 H22 130.2
C24 C23 C22 123.0(9)
C24 C23 H23 121.4
C22 C23 H23 115.5
C23 C24 C19 119.8(9)
C23 C24 H24 121.6
C19 C24 H24 118.5

loop_
_geom_bond_atom_site_label_1
_geom_bond_atom_site_label_2
_geom_bond_distance
Cl1 O13 1.398(5)
Cl1 O11 1.416(5)
Cl1 O12 1.416(6)
Cl1 O14 1.426(6)
O1W H1WA 0.9599
O1W H1WB 0.9599
N5 C10 1.335(8)
N5 C14 1.336(8)
N3 C5 1.459(10)
N3 C6 1.466(10)
N3 H3C 0.86
N2 C3 1.452(10)
N2 C7 1.470(9)
N2 C4 1.483(10)
N1 C1 1.472(8)
N1 C2 1.499(9)
N1 H1C 0.9
N1 H1D 0.9
N4 C8 1.445(8)
N4 C9 1.477(8)
N4 H4C 0.96
C14 C13 1.378(9)
C14 C1 1.495(9)
C13 C12 1.362(11)
C13 H13B 0.9601
C12 C11 1.390(10)
C12 H12C 1.1126
C11 C10 1.364(10)
C11 H11C 0.96
C10 C6 1.518(10)
C6 H6A 1.0952
C6 H6B 1.1468
C5 C4 1.487(12)
C5 H5A 1.1934
C5 H5B 0.9807
C4 H4A 0.9599
C4 H4B 0.9599
C3 C2 1.474(11)
C3 H3A 0.9601
C3 H3B 0.9601
C2 H2A 0.9599
C2 H2B 0.9601
C1 H1A 0.9599
C1 H1B 0.9601
C7 C8 1.534(10)
C7 H7A 0.9599
C7 H7B 0.9601
C8 H8A 0.9601
C8 H8B 0.9599
C9 C15 1.500(9)
C9 H9A 0.96
C9 H9B 0.96
C15 C16 1.372(10)
C15 C20 1.428(9)
C16 C17 1.400(12)
C16 H16 0.9601
C17 C18 1.346(13)
C17 H17 0.9599
C18 C19 1.402(12)
C18 H18 0.9601
C19 C20 1.414(10)
C19 C24 1.431(12)
C20 C21 1.400(10)
C21 C22 1.384(10)
C21 H21 0.96
C22 C23 1.433(13)
C22 H22 1.3243
C23 C24 1.338(13)
C23 H23 0.96
C24 H24 0.9599
